data_7152110
loop_
_publ_author_name
'Milne, Mark'
'Chicas, Kirby'
'Li, Alex'
'Bartha, Robert'
'Hudson, Robert H. E.'

_publ_section_title
;
 ParaCEST MRI contrast agents capable of derivatization via"click"
 chemistry.
;
_journal_issue 2
_journal_name_full 'Organic &amp; biomolecular chemistry'
_journal_page_first 287
_journal_page_last 292
_journal_paper_doi 10.1039/c1ob06162c
_journal_volume 10
_journal_year 2012
_chemical_formula_moiety 'C28 H41 N8 O5 Yb, C3 H6 O, H2 O, Cl H, 3(H O), 2(Cl)'
_chemical_formula_sum 'C31 H53 Cl3 N8 O10 Yb'
_chemical_formula_weight 977.20
_chemical_name_systematic
;
?
;
_space_group_IT_number 2
_symmetry_cell_setting triclinic
_symmetry_space_group_name_Hall '-P 1'
_symmetry_space_group_name_H-M 'P -1'
_atom_sites_solution_hydrogens geom
_atom_sites_solution_primary direct
_atom_sites_solution_secondary difmap
_audit_creation_method SHELXL-97
_cell_angle_alpha 113.484(2)
_cell_angle_beta 102.767(2)
_cell_angle_gamma 99.404(2)
_cell_formula_units_Z 2
_cell_length_a 10.8858(5)
_cell_length_b 14.3185(6)
_cell_length_c 15.4483(7)
_cell_measurement_reflns_used 9780
_cell_measurement_temperature 150(2)
_cell_measurement_theta_max 20.49
_cell_measurement_theta_min 2.19
_cell_volume 2067.00(17)
_computing_cell_refinement 'Bruker SAINT'
_computing_data_collection 'Bruker APEX2'
_computing_data_reduction 'Bruker SAINT'
_computing_molecular_graphics 'Bruker SHELXTL'
_computing_publication_material 'Bruker SHELXTL'
_computing_structure_refinement 'SHELXL-97 (Sheldrick, 1997)'
_computing_structure_solution 'SHELXS-97 (Sheldrick, 1990)'
_diffrn_ambient_temperature 150(2)
_diffrn_measured_fraction_theta_full 1.000
_diffrn_measured_fraction_theta_max 1.000
_diffrn_measurement_device_type 'Bruker APEX-II CCD'
_diffrn_measurement_method '\f and \w scans'
_diffrn_radiation_monochromator graphite
_diffrn_radiation_source 'fine-focus sealed tube'
_diffrn_radiation_type MoK\a
_diffrn_radiation_wavelength 0.71073
_diffrn_reflns_av_R_equivalents 0.1154
_diffrn_reflns_av_sigmaI/netI 0.0372
_diffrn_reflns_limit_h_max 14
_diffrn_reflns_limit_h_min -14
_diffrn_reflns_limit_k_max 19
_diffrn_reflns_limit_k_min -19
_diffrn_reflns_limit_l_max 20
_diffrn_reflns_limit_l_min -20
_diffrn_reflns_number 278130
_diffrn_reflns_theta_full 28.28
_diffrn_reflns_theta_max 28.28
_diffrn_reflns_theta_min 1.51
_diffrn_standards_number 0
_exptl_absorpt_coefficient_mu 2.516
_exptl_absorpt_correction_T_max 0.9514
_exptl_absorpt_correction_T_min 0.8909
_exptl_absorpt_correction_type multi-scan
_exptl_crystal_colour colourless
_exptl_crystal_density_diffrn 1.570
_exptl_crystal_density_method 'not measured'
_exptl_crystal_description block
_exptl_crystal_F_000 992
_exptl_crystal_size_max 0.05
_exptl_crystal_size_mid 0.03
_exptl_crystal_size_min 0.02
_refine_diff_density_max 1.333
_refine_diff_density_min -0.995
_refine_diff_density_rms 0.126
_refine_ls_extinction_method none
_refine_ls_goodness_of_fit_ref 1.063
_refine_ls_hydrogen_treatment mixed
_refine_ls_matrix_type full
_refine_ls_number_parameters 501
_refine_ls_number_reflns 10268
_refine_ls_number_restraints 8
_refine_ls_restrained_S_all 1.063
_refine_ls_R_factor_all 0.0431
_refine_ls_R_factor_gt 0.0303
_refine_ls_shift/su_max 0.001
_refine_ls_shift/su_mean 0.000
_refine_ls_structure_factor_coef Fsqd
_refine_ls_weighting_details 'calc w=1/[\s^2^(Fo^2^)+(0.0219P)^2^+5.1339P] where P=(Fo^2^+2Fc^2^)/3'
_refine_ls_weighting_scheme calc
_refine_ls_wR_factor_gt 0.0631
_refine_ls_wR_factor_ref 0.0683
_reflns_number_gt 8829
_reflns_number_total 10268
_reflns_threshold_expression >2sigma(I)
_cod_data_source_file c1ob06162c.txt
_cod_data_source_block b10110ap-1
_cod_depositor_comments
;
The following automatic conversions were performed:

'_symmetry_cell_setting' value 'Triclinic' changed to 'triclinic'
according to /home/saulius/struct/CIF-dictionaries/cif_core.dic
dictionary named 'cif_core.dic' version 2.4.1 from 2010-06-29.

Automatic conversion script
Id: cif_fix_values 1715 2011-07-08 13:25:40Z adriana 
;
_cod_original_cell_volume 2067.00(16)
_cod_original_sg_symbol_H-M P-1
_cod_database_code 7152110

loop_
_symmetry_equiv_pos_as_xyz
'x, y, z'
'-x, -y, -z'

loop_
_atom_site_label
_atom_site_type_symbol
_atom_site_fract_x
_atom_site_fract_y
_atom_site_fract_z
_atom_site_U_iso_or_equiv
_atom_site_adp_type
_atom_site_occupancy
_atom_site_symmetry_multiplicity
_atom_site_calc_flag
_atom_site_refinement_flags
Yb1 Yb 0.379954(13) 0.370491(11) 0.262747(10) 0.01217(4) Uani 1 1 d .
Cl1 Cl 0.96424(9) 0.36553(8) 0.54806(7) 0.0286(2) Uani 1 1 d .
Cl2 Cl 0.02183(9) 0.66335(8) 0.12685(7) 0.0301(2) Uani 1 1 d D
H2G H -0.049(3) 0.641(3) 0.164(3) 0.045 Uiso 1 1 d D
Cl3 Cl 0.43906(11) 0.85410(7) 0.16410(7) 0.0344(2) Uani 1 1 d .
O7S O 0.2714(3) 0.8297(2) 0.30116(19) 0.0295(6) Uani 1 1 d D
H7E H 0.313(4) 0.845(4) 0.268(3) 0.044 Uiso 1 1 d D
O1 O 0.5497(2) 0.45915(17) 0.23323(16) 0.0164(5) Uani 1 1 d .
O8S O 0.8097(2) 0.4224(2) 0.3881(2) 0.0308(6) Uani 1 1 d D
H8E H 0.865(4) 0.475(2) 0.398(4) 0.046 Uiso 1 1 d D
O2 O 0.5046(2) 0.25283(17) 0.24948(16) 0.0165(5) Uani 1 1 d .
O3 O 0.3328(2) 0.33141(17) 0.38497(16) 0.0147(4) Uani 1 1 d .
O9S O 0.9395(3) 0.1297(3) 0.9089(3) 0.0509(9) Uani 1 1 d D
H9E H 0.918(6) 0.181(3) 0.905(5) 0.076 Uiso 1 1 d D
O10S O 0.2200(4) 0.6474(3) 0.0087(3) 0.0549(10) Uani 1 1 d D
H10E H 0.157(4) 0.640(4) 0.029(4) 0.082 Uiso 1 1 d D
H10F H 0.270(4) 0.706(2) 0.050(3) 0.082 Uiso 1 1 d D
N7 N 0.3501(3) 0.7035(2) 0.39181(19) 0.0166(5) Uani 1 1 d .
H7 H 0.3341 0.7451 0.3641 0.020 Uiso 1 1 calc R
O4 O 0.3720(2) 0.54099(17) 0.36776(16) 0.0158(4) Uani 1 1 d .
O5 O 0.5706(2) 0.45031(18) 0.40968(17) 0.0175(5) Uani 1 1 d D
H5E H 0.640(2) 0.438(3) 0.404(3) 0.026 Uiso 1 1 d D
O6 O 0.9238(5) 0.9827(4) 0.2300(4) 0.0799(13) Uani 1 1 d .
N1 N 0.3750(3) 0.2763(2) 0.0781(2) 0.0166(5) Uani 1 1 d .
N2 N 0.2384(3) 0.1717(2) 0.17354(19) 0.0156(5) Uani 1 1 d .
N3 N 0.5321(3) 0.0897(2) 0.2108(2) 0.0216(6) Uani 1 1 d .
H3 H 0.4951 0.0225 0.1927 0.026 Uiso 1 1 calc R
N4 N 0.1358(3) 0.3550(2) 0.25669(19) 0.0145(5) Uani 1 1 d .
N5 N 0.2040(3) 0.3152(2) 0.4775(2) 0.0179(6) Uani 1 1 d .
H5 H 0.1285 0.3184 0.4886 0.022 Uiso 1 1 calc R
N6 N 0.2747(3) 0.4607(2) 0.1637(2) 0.0168(5) Uani 1 1 d .
C28 C 0.3303(3) 0.5769(3) 0.2262(2) 0.0180(7) Uani 1 1 d .
H28A H 0.2700 0.6138 0.2043 0.022 Uiso 1 1 calc R
H28B H 0.4153 0.6006 0.2174 0.022 Uiso 1 1 calc R
N8 N 0.6924(3) 0.4639(2) 0.1472(2) 0.0216(6) Uani 1 1 d .
H8 H 0.7149 0.4300 0.0942 0.026 Uiso 1 1 calc R
C1 C 0.5867(3) 0.4161(3) 0.1584(2) 0.0172(6) Uani 1 1 d .
C2 C 0.5127(3) 0.3058(3) 0.0791(3) 0.0206(7) Uani 1 1 d .
H2A H 0.5130 0.3009 0.0134 0.025 Uiso 1 1 calc R
H2B H 0.5574 0.2549 0.0905 0.025 Uiso 1 1 calc R
C3 C 0.3256(3) 0.1585(3) 0.0333(2) 0.0195(7) Uani 1 1 d .
H3A H 0.3967 0.1300 0.0554 0.023 Uiso 1 1 calc R
H3B H 0.2998 0.1283 -0.0401 0.023 Uiso 1 1 calc R
C4 C 0.2090(3) 0.1250(3) 0.0631(2) 0.0187(7) Uani 1 1 d .
H4A H 0.1350 0.1473 0.0349 0.022 Uiso 1 1 calc R
H4B H 0.1813 0.0467 0.0345 0.022 Uiso 1 1 calc R
C5 C 0.3172(3) 0.1143(3) 0.2138(2) 0.0175(6) Uani 1 1 d .
H5A H 0.2857 0.0374 0.1679 0.021 Uiso 1 1 calc R
H5B H 0.3077 0.1246 0.2790 0.021 Uiso 1 1 calc R
C6 C 0.4594(3) 0.1565(3) 0.2258(2) 0.0163(6) Uani 1 1 d .
C7 C 0.6715(3) 0.1232(3) 0.2233(3) 0.0254(8) Uani 1 1 d .
H7C H 0.7157 0.0745 0.2398 0.030 Uiso 1 1 calc R
H7D H 0.7114 0.1953 0.2794 0.030 Uiso 1 1 calc R
C8 C 0.6928(3) 0.1239(3) 0.1326(3) 0.0253(8) Uani 1 1 d .
C9 C 0.7095(4) 0.1261(3) 0.0603(3) 0.0328(9) Uani 1 1 d .
H9 H 0.7228 0.1278 0.0022 0.039 Uiso 1 1 calc R
C10 C 0.1111(3) 0.1599(3) 0.1945(2) 0.0189(7) Uani 1 1 d .
H10A H 0.1258 0.1649 0.2620 0.023 Uiso 1 1 calc R
H10B H 0.0505 0.0892 0.1460 0.023 Uiso 1 1 calc R
C11 C 0.0495(3) 0.2452(3) 0.1877(3) 0.0204(7) Uani 1 1 d .
H11A H 0.0286 0.2360 0.1186 0.024 Uiso 1 1 calc R
H11B H -0.0340 0.2362 0.2031 0.024 Uiso 1 1 calc R
C12 C 0.1333(3) 0.3815(3) 0.3592(2) 0.0175(7) Uani 1 1 d .
H12A H 0.0439 0.3502 0.3570 0.021 Uiso 1 1 calc R
H12B H 0.1555 0.4594 0.3984 0.021 Uiso 1 1 calc R
C13 C 0.2300(3) 0.3394(2) 0.4087(2) 0.0142(6) Uani 1 1 d .
C14 C 0.2973(3) 0.2832(3) 0.5364(3) 0.0218(7) Uani 1 1 d .
H14A H 0.2768 0.2948 0.5986 0.026 Uiso 1 1 calc R
H14B H 0.3870 0.3286 0.5548 0.026 Uiso 1 1 calc R
C15 C 0.2941(3) 0.1717(3) 0.4831(3) 0.0239(7) Uani 1 1 d .
C16 C 0.2916(4) 0.0815(3) 0.4402(3) 0.0322(9) Uani 1 1 d .
H16 H 0.2896 0.0093 0.4058 0.039 Uiso 1 1 calc R
C17 C 0.0842(3) 0.4307(3) 0.2251(2) 0.0184(7) Uani 1 1 d .
H17A H 0.1171 0.5029 0.2816 0.022 Uiso 1 1 calc R
H17B H -0.0128 0.4095 0.2050 0.022 Uiso 1 1 calc R
C18 C 0.1277(3) 0.4316(3) 0.1385(2) 0.0194(7) Uani 1 1 d .
H18A H 0.0891 0.3606 0.0807 0.023 Uiso 1 1 calc R
H18B H 0.0942 0.4832 0.1194 0.023 Uiso 1 1 calc R
C19 C 0.3505(3) 0.6065(3) 0.3352(2) 0.0151(6) Uani 1 1 d .
C20 C 0.3752(3) 0.7449(3) 0.4995(2) 0.0189(7) Uani 1 1 d .
H20A H 0.3022 0.7072 0.5125 0.023 Uiso 1 1 calc R
H20B H 0.4570 0.7321 0.5296 0.023 Uiso 1 1 calc R
C21 C 0.3878(4) 0.8588(3) 0.5451(3) 0.0242(8) Uani 1 1 d .
C22 C 0.4003(5) 0.9505(3) 0.5814(3) 0.0394(10) Uani 1 1 d .
H22 H 0.4104 1.0247 0.6108 0.047 Uiso 1 1 calc R
C23 C 0.3058(3) 0.4313(3) 0.0684(2) 0.0194(7) Uani 1 1 d .
H23A H 0.3972 0.4708 0.0824 0.023 Uiso 1 1 calc R
H23B H 0.2466 0.4515 0.0246 0.023 Uiso 1 1 calc R
C24 C 0.2897(4) 0.3134(3) 0.0159(2) 0.0207(7) Uani 1 1 d .
H24A H 0.1968 0.2745 -0.0020 0.025 Uiso 1 1 calc R
H24B H 0.3116 0.2964 -0.0466 0.025 Uiso 1 1 calc R
C25 C 0.7735(3) 0.5713(3) 0.2196(3) 0.0241(7) Uani 1 1 d .
H25A H 0.8549 0.5878 0.2034 0.029 Uiso 1 1 calc R
H25B H 0.7985 0.5754 0.2870 0.029 Uiso 1 1 calc R
C26 C 0.7012(4) 0.6495(3) 0.2186(3) 0.0285(8) Uani 1 1 d .
C27 C 0.6423(4) 0.7136(4) 0.2179(3) 0.0392(10) Uani 1 1 d .
H27 H 0.5958 0.7641 0.2173 0.047 Uiso 1 1 calc R
C31 C 0.9329(5) 1.0777(5) 0.3967(5) 0.080(2) Uani 1 1 d .
H31A H 0.9442 1.1393 0.3831 0.120 Uiso 1 1 calc R
H31B H 1.0034 1.0927 0.4564 0.120 Uiso 1 1 calc R
H31C H 0.8479 1.0629 0.4074 0.120 Uiso 1 1 calc R
C29 C 0.9379(5) 0.9846(4) 0.3112(5) 0.0547(13) Uani 1 1 d .
C30 C 0.9649(6) 0.8922(4) 0.3293(5) 0.0680(16) Uani 1 1 d .
H30A H 0.9610 0.8341 0.2666 0.102 Uiso 1 1 calc R
H30B H 0.8988 0.8677 0.3553 0.102 Uiso 1 1 calc R
H30C H 1.0523 0.9151 0.3777 0.102 Uiso 1 1 calc R

loop_
_atom_site_aniso_label
_atom_site_aniso_U_11
_atom_site_aniso_U_22
_atom_site_aniso_U_33
_atom_site_aniso_U_23
_atom_site_aniso_U_13
_atom_site_aniso_U_12
Yb1 0.01272(6) 0.01197(7) 0.01132(6) 0.00363(5) 0.00515(5) 0.00465(5)
Cl1 0.0224(4) 0.0346(5) 0.0330(5) 0.0144(4) 0.0153(4) 0.0117(4)
Cl2 0.0277(5) 0.0339(5) 0.0289(5) 0.0145(4) 0.0098(4) 0.0071(4)
Cl3 0.0481(6) 0.0215(5) 0.0291(5) 0.0097(4) 0.0098(4) 0.0062(4)
O7S 0.0395(16) 0.0235(14) 0.0233(14) 0.0102(11) 0.0063(12) 0.0096(12)
O1 0.0197(11) 0.0152(11) 0.0150(11) 0.0057(9) 0.0084(9) 0.0054(9)
O8S 0.0160(12) 0.0349(16) 0.0347(15) 0.0114(13) 0.0061(11) 0.0043(11)
O2 0.0171(11) 0.0129(11) 0.0181(11) 0.0047(9) 0.0062(9) 0.0059(9)
O3 0.0138(10) 0.0170(11) 0.0153(11) 0.0071(9) 0.0072(9) 0.0059(9)
O9S 0.0441(19) 0.050(2) 0.0457(19) 0.0270(17) -0.0082(15) -0.0042(16)
O10S 0.050(2) 0.042(2) 0.045(2) -0.0061(16) 0.0301(17) -0.0115(16)
N7 0.0226(14) 0.0133(13) 0.0140(13) 0.0053(11) 0.0065(11) 0.0067(11)
O4 0.0180(11) 0.0145(11) 0.0152(11) 0.0055(9) 0.0059(9) 0.0079(9)
O5 0.0138(11) 0.0186(12) 0.0185(12) 0.0059(10) 0.0057(9) 0.0063(9)
O6 0.085(3) 0.094(3) 0.082(3) 0.053(3) 0.037(3) 0.028(3)
N1 0.0209(14) 0.0152(14) 0.0135(13) 0.0049(11) 0.0072(11) 0.0061(11)
N2 0.0152(13) 0.0158(14) 0.0148(13) 0.0047(11) 0.0064(11) 0.0054(11)
N3 0.0227(15) 0.0163(14) 0.0258(16) 0.0079(13) 0.0088(12) 0.0085(12)
N4 0.0147(12) 0.0147(13) 0.0122(13) 0.0039(11) 0.0043(10) 0.0049(10)
N5 0.0159(13) 0.0227(15) 0.0188(14) 0.0097(12) 0.0100(11) 0.0076(11)
N6 0.0189(13) 0.0171(14) 0.0144(13) 0.0060(11) 0.0063(11) 0.0066(11)
C28 0.0255(17) 0.0144(16) 0.0148(16) 0.0064(13) 0.0068(13) 0.0073(13)
N8 0.0256(15) 0.0212(15) 0.0191(15) 0.0063(12) 0.0140(12) 0.0070(12)
C1 0.0206(16) 0.0209(17) 0.0147(15) 0.0099(14) 0.0073(13) 0.0104(13)
C2 0.0241(17) 0.0202(17) 0.0211(17) 0.0081(14) 0.0142(14) 0.0088(14)
C3 0.0268(18) 0.0149(16) 0.0143(16) 0.0026(13) 0.0078(14) 0.0080(14)
C4 0.0203(16) 0.0151(16) 0.0127(15) 0.0009(13) 0.0014(13) 0.0038(13)
C5 0.0201(16) 0.0135(16) 0.0179(16) 0.0058(13) 0.0065(13) 0.0049(13)
C6 0.0208(16) 0.0155(16) 0.0104(15) 0.0039(13) 0.0038(12) 0.0067(13)
C7 0.0196(17) 0.029(2) 0.0271(19) 0.0106(16) 0.0061(15) 0.0123(15)
C8 0.0202(17) 0.0190(18) 0.031(2) 0.0060(16) 0.0052(15) 0.0079(14)
C9 0.032(2) 0.029(2) 0.033(2) 0.0092(18) 0.0116(18) 0.0100(17)
C10 0.0168(15) 0.0157(16) 0.0177(16) 0.0026(13) 0.0054(13) 0.0007(13)
C11 0.0113(15) 0.0204(17) 0.0216(17) 0.0047(14) 0.0018(13) 0.0018(13)
C12 0.0158(15) 0.0210(17) 0.0176(16) 0.0074(14) 0.0078(13) 0.0096(13)
C13 0.0152(15) 0.0123(15) 0.0117(14) 0.0024(12) 0.0040(12) 0.0033(12)
C14 0.0238(17) 0.0267(19) 0.0188(17) 0.0114(15) 0.0098(14) 0.0105(15)
C15 0.0223(17) 0.031(2) 0.0276(19) 0.0182(17) 0.0113(15) 0.0124(15)
C16 0.034(2) 0.028(2) 0.040(2) 0.0178(19) 0.0141(18) 0.0130(17)
C17 0.0160(15) 0.0197(17) 0.0205(17) 0.0082(14) 0.0064(13) 0.0093(13)
C18 0.0189(16) 0.0217(17) 0.0159(16) 0.0074(14) 0.0028(13) 0.0079(14)
C19 0.0131(14) 0.0164(16) 0.0153(15) 0.0057(13) 0.0049(12) 0.0056(12)
C20 0.0194(16) 0.0197(17) 0.0164(16) 0.0067(14) 0.0056(13) 0.0061(13)
C21 0.0279(19) 0.0236(19) 0.0140(16) 0.0030(15) 0.0039(14) 0.0074(15)
C22 0.057(3) 0.025(2) 0.026(2) 0.0028(18) 0.009(2) 0.016(2)
C23 0.0260(17) 0.0209(17) 0.0169(16) 0.0105(14) 0.0097(14) 0.0117(14)
C24 0.0311(19) 0.0195(17) 0.0117(15) 0.0060(14) 0.0073(14) 0.0093(15)
C25 0.0216(17) 0.0258(19) 0.0239(18) 0.0111(16) 0.0092(14) 0.0020(14)
C26 0.033(2) 0.031(2) 0.0218(19) 0.0138(17) 0.0113(16) 0.0028(17)
C27 0.044(3) 0.048(3) 0.035(2) 0.026(2) 0.016(2) 0.012(2)
C31 0.039(3) 0.071(4) 0.081(4) -0.007(3) 0.008(3) 0.017(3)
C29 0.032(2) 0.056(3) 0.074(4) 0.028(3) 0.017(3) 0.010(2)
C30 0.064(4) 0.053(3) 0.083(4) 0.027(3) 0.028(3) 0.009(3)

loop_
_atom_type_symbol
_atom_type_description
_atom_type_scat_dispersion_real
_atom_type_scat_dispersion_imag
_atom_type_scat_source
C C 0.0033 0.0016 'International Tables Vol C Tables 4.2.6.8 and 6.1.1.4'
H H 0.0000 0.0000 'International Tables Vol C Tables 4.2.6.8 and 6.1.1.4'
N N 0.0061 0.0033 'International Tables Vol C Tables 4.2.6.8 and 6.1.1.4'
O O 0.0106 0.0060 'International Tables Vol C Tables 4.2.6.8 and 6.1.1.4'
Cl Cl 0.1484 0.1585 'International Tables Vol C Tables 4.2.6.8 and 6.1.1.4'
Yb Yb -0.3850 5.5486 'International Tables Vol C Tables 4.2.6.8 and 6.1.1.4'

loop_
_geom_angle_atom_site_label_1
_geom_angle_atom_site_label_2
_geom_angle_atom_site_label_3
_geom_angle
O1 Yb1 O2 82.33(8)
O1 Yb1 O3 140.96(8)
O2 Yb1 O3 84.89(8)
O1 Yb1 O4 85.45(8)
O2 Yb1 O4 142.70(8)
O3 Yb1 O4 82.79(8)
O1 Yb1 O5 70.94(8)
O2 Yb1 O5 71.43(8)
O3 Yb1 O5 70.03(8)
O4 Yb1 O5 71.27(7)
O1 Yb1 N6 74.48(8)
O2 Yb1 N6 139.92(8)
O3 Yb1 N6 132.80(8)
O4 Yb1 N6 67.92(8)
O5 Yb1 N6 127.66(8)
O1 Yb1 N1 67.84(8)
O2 Yb1 N1 71.64(8)
O3 Yb1 N1 140.56(8)
O4 Yb1 N1 134.30(8)
O5 Yb1 N1 127.16(8)
N6 Yb1 N1 69.48(8)
O1 Yb1 N4 142.35(8)
O2 Yb1 N4 132.59(8)
O3 Yb1 N4 67.58(8)
O4 Yb1 N4 73.19(8)
O5 Yb1 N4 126.97(8)
N6 Yb1 N4 68.89(8)
N1 Yb1 N4 105.83(8)
O1 Yb1 N2 132.32(8)
O2 Yb1 N2 66.83(8)
O3 Yb1 N2 73.45(8)
O4 Yb1 N2 140.38(8)
O5 Yb1 N2 125.93(8)
N6 Yb1 N2 106.41(8)
N1 Yb1 N2 68.34(8)
N4 Yb1 N2 68.61(8)
O1 Yb1 C1 19.58(8)
O2 Yb1 C1 71.53(8)
O3 Yb1 C1 149.15(8)
O4 Yb1 C1 103.89(8)
O5 Yb1 C1 83.48(8)
N6 Yb1 C1 76.10(8)
N1 Yb1 C1 49.47(9)
N4 Yb1 C1 143.28(8)
N2 Yb1 C1 112.83(8)
O1 Yb1 C13 151.53(8)
O2 Yb1 C13 102.20(8)
O3 Yb1 C13 19.23(8)
O4 Yb1 C13 73.93(8)
O5 Yb1 C13 83.76(8)
N6 Yb1 C13 113.81(8)
N1 Yb1 C13 140.46(8)
N4 Yb1 C13 49.00(8)
N2 Yb1 C13 73.38(8)
C1 Yb1 C13 167.05(8)
O1 Yb1 C6 99.67(8)
O2 Yb1 C6 18.99(8)
O3 Yb1 C6 76.09(8)
O4 Yb1 C6 152.21(8)
O5 Yb1 C6 84.53(8)
N6 Yb1 C6 139.82(8)
N1 Yb1 C6 71.58(8)
N4 Yb1 C6 113.76(8)
N2 Yb1 C6 48.43(8)
C1 Yb1 C6 86.18(8)
C13 Yb1 C6 90.43(8)
C1 O1 Yb1 122.8(2)
C6 O2 Yb1 124.3(2)
C13 O3 Yb1 123.70(19)
H10E O10S H10F 106(2)
C19 N7 C20 122.5(3)
C19 N7 H7 118.8
C20 N7 H7 118.8
C19 O4 Yb1 121.6(2)
Yb1 O5 H5E 119(3)
C2 N1 C3 109.0(2)
C2 N1 C24 110.2(3)
C3 N1 C24 108.2(3)
C2 N1 Yb1 106.11(19)
C3 N1 Yb1 112.82(18)
C24 N1 Yb1 110.53(18)
C5 N2 C10 109.4(2)
C5 N2 C4 110.1(2)
C10 N2 C4 107.9(2)
C5 N2 Yb1 106.11(18)
C10 N2 Yb1 111.74(18)
C4 N2 Yb1 111.70(19)
C6 N3 C7 122.4(3)
C6 N3 H3 118.8
C7 N3 H3 118.8
C12 N4 C17 109.1(2)
C12 N4 C11 109.3(3)
C17 N4 C11 108.7(2)
C12 N4 Yb1 106.33(18)
C17 N4 Yb1 111.79(18)
C11 N4 Yb1 111.52(18)
C13 N5 C14 121.8(3)
C13 N5 H5 119.1
C14 N5 H5 119.1
C28 N6 C23 108.5(2)
C28 N6 C18 109.6(3)
C23 N6 C18 107.7(2)
C28 N6 Yb1 107.27(18)
C23 N6 Yb1 111.61(18)
C18 N6 Yb1 112.19(19)
N6 C28 C19 111.0(3)
N6 C28 H28A 109.4
C19 C28 H28A 109.4
N6 C28 H28B 109.4
C19 C28 H28B 109.4
H28A C28 H28B 108.0
C1 N8 C25 122.4(3)
C1 N8 H8 118.8
C25 N8 H8 118.8
O1 C1 N8 122.4(3)
O1 C1 C2 120.5(3)
N8 C1 C2 117.1(3)
O1 C1 Yb1 37.62(15)
N8 C1 Yb1 159.3(2)
C2 C1 Yb1 83.04(18)
N1 C2 C1 111.8(3)
N1 C2 H2A 109.3
C1 C2 H2A 109.3
N1 C2 H2B 109.3
C1 C2 H2B 109.3
H2A C2 H2B 107.9
N1 C3 C4 111.3(3)
N1 C3 H3A 109.4
C4 C3 H3A 109.4
N1 C3 H3B 109.4
C4 C3 H3B 109.4
H3A C3 H3B 108.0
N2 C4 C3 112.6(3)
N2 C4 H4A 109.1
C3 C4 H4A 109.1
N2 C4 H4B 109.1
C3 C4 H4B 109.1
H4A C4 H4B 107.8
N2 C5 C6 109.1(3)
N2 C5 H5A 109.9
C6 C5 H5A 109.9
N2 C5 H5B 109.9
C6 C5 H5B 109.9
H5A C5 H5B 108.3
O2 C6 N3 122.4(3)
O2 C6 C5 119.5(3)
N3 C6 C5 118.1(3)
O2 C6 Yb1 36.73(14)
N3 C6 Yb1 158.7(2)
C5 C6 Yb1 82.91(18)
N3 C7 C8 111.7(3)
N3 C7 H7C 109.3
C8 C7 H7C 109.3
N3 C7 H7D 109.3
C8 C7 H7D 109.3
H7C C7 H7D 107.9
C9 C8 C7 178.9(4)
C8 C9 H9 180.0
N2 C10 C11 110.7(3)
N2 C10 H10A 109.5
C11 C10 H10A 109.5
N2 C10 H10B 109.5
C11 C10 H10B 109.5
H10A C10 H10B 108.1
N4 C11 C10 113.2(3)
N4 C11 H11A 108.9
C10 C11 H11A 108.9
N4 C11 H11B 108.9
C10 C11 H11B 108.9
H11A C11 H11B 107.7
N4 C12 C13 110.6(2)
N4 C12 H12A 109.5
C13 C12 H12A 109.5
N4 C12 H12B 109.5
C13 C12 H12B 109.5
H12A C12 H12B 108.1
O3 C13 N5 122.8(3)
O3 C13 C12 119.6(3)
N5 C13 C12 117.6(3)
O3 C13 Yb1 37.07(14)
N5 C13 Yb1 159.8(2)
C12 C13 Yb1 82.62(17)
N5 C14 C15 112.7(3)
N5 C14 H14A 109.0
C15 C14 H14A 109.0
N5 C14 H14B 109.0
C15 C14 H14B 109.0
H14A C14 H14B 107.8
C16 C15 C14 179.8(4)
C15 C16 H16 180.0
N4 C17 C18 110.3(3)
N4 C17 H17A 109.6
C18 C17 H17A 109.6
N4 C17 H17B 109.6
C18 C17 H17B 109.6
H17A C17 H17B 108.1
N6 C18 C17 112.1(3)
N6 C18 H18A 109.2
C17 C18 H18A 109.2
N6 C18 H18B 109.2
C17 C18 H18B 109.2
H18A C18 H18B 107.9
O4 C19 N7 123.5(3)
O4 C19 C28 120.0(3)
N7 C19 C28 116.5(3)
O4 C19 Yb1 38.86(14)
N7 C19 Yb1 162.3(2)
C28 C19 Yb1 81.09(17)
C21 C20 N7 110.4(3)
C21 C20 H20A 109.6
N7 C20 H20A 109.6
C21 C20 H20B 109.6
N7 C20 H20B 109.6
H20A C20 H20B 108.1
C22 C21 C20 178.7(4)
C21 C22 H22 180.0
N6 C23 C24 110.8(3)
N6 C23 H23A 109.5
C24 C23 H23A 109.5
N6 C23 H23B 109.5
C24 C23 H23B 109.5
H23A C23 H23B 108.1
N1 C24 C23 112.7(3)
N1 C24 H24A 109.1
C23 C24 H24A 109.1
N1 C24 H24B 109.1
C23 C24 H24B 109.1
H24A C24 H24B 107.8
N8 C25 C26 110.4(3)
N8 C25 H25A 109.6
C26 C25 H25A 109.6
N8 C25 H25B 109.6
C26 C25 H25B 109.6
H25A C25 H25B 108.1
C27 C26 C25 179.9(7)
C26 C27 H27 180.0
C29 C31 H31A 109.5
C29 C31 H31B 109.5
H31A C31 H31B 109.5
C29 C31 H31C 109.5
H31A C31 H31C 109.5
H31B C31 H31C 109.5
O6 C29 C31 121.6(6)
O6 C29 C30 121.3(6)
C31 C29 C30 117.1(6)
C29 C30 H30A 109.5
C29 C30 H30B 109.5
H30A C30 H30B 109.5
C29 C30 H30C 109.5
H30A C30 H30C 109.5
H30B C30 H30C 109.5

loop_
_geom_bond_atom_site_label_1
_geom_bond_atom_site_label_2
_geom_bond_distance
Yb1 O1 2.303(2)
Yb1 O2 2.306(2)
Yb1 O3 2.306(2)
Yb1 O4 2.361(2)
Yb1 O5 2.417(2)
Yb1 N6 2.570(3)
Yb1 N1 2.608(3)
Yb1 N4 2.609(3)
Yb1 N2 2.622(3)
Yb1 C1 3.171(3)
Yb1 C13 3.183(3)
Yb1 C6 3.186(3)
Cl2 H2G 1.131(10)
O7S H7E 0.821(10)
O1 C1 1.264(4)
O8S H8E 0.822(10)
O2 C6 1.255(4)
O3 C13 1.260(4)
O9S H9E 0.823(10)
O10S H10E 0.823(10)
O10S H10F 0.826(10)
N7 C19 1.315(4)
N7 C20 1.468(4)
N7 H7 0.8800
O4 C19 1.258(4)
O5 H5E 0.818(10)
O6 C29 1.218(7)
N1 C2 1.485(4)
N1 C3 1.491(4)
N1 C24 1.497(4)
N2 C5 1.484(4)
N2 C10 1.490(4)
N2 C4 1.496(4)
N3 C6 1.322(4)
N3 C7 1.459(4)
N3 H3 0.8800
N4 C12 1.481(4)
N4 C17 1.493(4)
N4 C11 1.493(4)
N5 C13 1.314(4)
N5 C14 1.464(4)
N5 H5 0.8800
N6 C28 1.484(4)
N6 C23 1.495(4)
N6 C18 1.504(4)
C28 C19 1.517(4)
C28 H28A 0.9900
C28 H28B 0.9900
N8 C1 1.322(4)
N8 C25 1.464(4)
N8 H8 0.8800
C1 C2 1.500(5)
C2 H2A 0.9900
C2 H2B 0.9900
C3 C4 1.513(5)
C3 H3A 0.9900
C3 H3B 0.9900
C4 H4A 0.9900
C4 H4B 0.9900
C5 C6 1.508(4)
C5 H5A 0.9900
C5 H5B 0.9900
C7 C8 1.473(5)
C7 H7C 0.9900
C7 H7D 0.9900
C8 C9 1.182(6)
C9 H9 0.9500
C10 C11 1.513(5)
C10 H10A 0.9900
C10 H10B 0.9900
C11 H11A 0.9900
C11 H11B 0.9900
C12 C13 1.508(4)
C12 H12A 0.9900
C12 H12B 0.9900
C14 C15 1.466(5)
C14 H14A 0.9900
C14 H14B 0.9900
C15 C16 1.185(5)
C16 H16 0.9500
C17 C18 1.517(5)
C17 H17A 0.9900
C17 H17B 0.9900
C18 H18A 0.9900
C18 H18B 0.9900
C20 C21 1.464(5)
C20 H20A 0.9900
C20 H20B 0.9900
C21 C22 1.174(5)
C22 H22 0.9500
C23 C24 1.513(5)
C23 H23A 0.9900
C23 H23B 0.9900
C24 H24A 0.9900
C24 H24B 0.9900
C25 C26 1.473(5)
C25 H25A 0.9900
C25 H25B 0.9900
C26 C27 1.204(6)
C27 H27 0.9500
C31 C29 1.476(8)
C31 H31A 0.9800
C31 H31B 0.9800
C31 H31C 0.9800
C29 C30 1.517(8)
C30 H30A 0.9800
C30 H30B 0.9800
C30 H30C 0.9800

loop_
_geom_hbond_atom_site_label_D
_geom_hbond_atom_site_label_H
_geom_hbond_atom_site_label_A
_geom_hbond_distance_DH
_geom_hbond_distance_HA
_geom_hbond_distance_DA
_geom_hbond_angle_DHA
_geom_hbond_site_symmetry_A
N7 H7 O7S 0.88 1.95 2.820(4) 171.4 .
O5 H5E O8S 0.818(10) 1.953(12) 2.767(3) 173(4) .
N8 H8 O10S 0.88 1.90 2.775(4) 172.3 2_665
N3 H3 Cl3 0.88 2.22 3.090(3) 168.9 1_545
